data_7158562
loop_
_publ_author_name
'Sweet, Jamie S.'
'Wang, Ruichen'
'Manesiotis, Panagiotis'
'Dingwall, Paul'
'Knipe, Peter C.'

_publ_section_title
;
 Atropselective synthesis of N-aryl pyridones via dynamic kinetic
 resolution enabled by non-covalent interactions
;
_journal_name_full 'Organic &amp; Biomolecular Chemistry'
_journal_paper_doi 10.1039/D2OB00177B
_journal_year 2022
_chemical_absolute_configuration ad
_chemical_formula_moiety 'C31 H22 N2 O2'
_chemical_formula_sum 'C31 H22 N2 O2'
_chemical_formula_weight 454.51
_chemical_name_systematic (+)-4b
_space_group_IT_number 4
_space_group_name_Hall 'P 2yb'
_space_group_name_H-M_alt 'P 1 21 1'
_symmetry_cell_setting monoclinic
_symmetry_space_group_name_Hall 'P 2yb'
_symmetry_space_group_name_H-M 'P 1 21 1'
_atom_sites_solution_hydrogens difmap
_atom_sites_solution_primary other
_audit_update_record
;
2021-11-24 deposited with the CCDC.	2022-02-08 downloaded from the CCDC.
;
_cell_angle_alpha 90
_cell_angle_beta 104.661(3)
_cell_angle_gamma 90
_cell_formula_units_Z 2
_cell_length_a 9.3537(3)
_cell_length_b 12.1471(4)
_cell_length_c 11.0218(3)
_cell_measurement_reflns_used 3021
_cell_measurement_temperature 299
_cell_measurement_theta_max 71
_cell_measurement_theta_min 4
_cell_volume 1211.53(7)
_computing_cell_refinement
; 
 CrysAlisPro (Rigaku Oxford Diffraction, 2017) 
;
_computing_data_collection 'SuperNova, (Oxford Diffraction, 2010)'
_computing_data_reduction
; 
 CrysAlisPro (Rigaku Oxford Diffraction, 2017) 
;
_computing_molecular_graphics 'CAMERON (Watkin et al., 1996)'
_computing_publication_material 'CRYSTALS (Betteridge et al., 2003)'
_computing_structure_refinement 'CRYSTALS (Betteridge et al., 2003)'
_computing_structure_solution 'SHELXT (Sheldrick, 2015)'
_diffrn_ambient_pressure 100
_diffrn_ambient_temperature 299
_diffrn_measured_fraction_theta_full 0.995
_diffrn_measured_fraction_theta_max 0.987
_diffrn_measurement_device Area
_diffrn_measurement_device_type 'Oxford Diffraction SuperNova'
_diffrn_measurement_method \w
_diffrn_radiation_monochromator 'focussing mirrors'
_diffrn_radiation_type 'Cu K\a'
_diffrn_radiation_wavelength 1.54184
_diffrn_reflns_av_R_equivalents 0.000
_diffrn_reflns_av_unetI/netI 0.030
_diffrn_reflns_limit_h_max 11
_diffrn_reflns_limit_h_min -11
_diffrn_reflns_limit_k_max 14
_diffrn_reflns_limit_k_min -14
_diffrn_reflns_limit_l_max 8
_diffrn_reflns_limit_l_min -13
_diffrn_reflns_number 6917
_diffrn_reflns_theta_full 69.278
_diffrn_reflns_theta_max 71.420
_diffrn_reflns_theta_min 4.146
_diffrn_standards_number 0
_exptl_absorpt_coefficient_mu 0.620
_exptl_absorpt_correction_T_max 0.93
_exptl_absorpt_correction_T_min 0.76
_exptl_absorpt_correction_type multi-scan
_exptl_absorpt_process_details
; 
 CrysAlisPro (Rigaku Oxford Diffraction, 2017) 
;
_exptl_crystal_colour clear_pale_yellow
_exptl_crystal_density_diffrn 1.246
_exptl_crystal_density_meas ?
_exptl_crystal_density_method 'not measured'
_exptl_crystal_description blocks
_exptl_crystal_F_000 476
_exptl_crystal_recrystallization_method 'Re-crystallisation from solvent: chloroform/hexane'
_exptl_crystal_size_max 0.160
_exptl_crystal_size_mid 0.160
_exptl_crystal_size_min 0.120
_refine_diff_density_max 0.18
_refine_diff_density_min -0.27
_refine_ls_abs_structure_details
; 
 Parsons, Flack & Wagner (2013), 
 1957 Friedel Pairs 
;
_refine_ls_abs_structure_Flack 0.02(15)
_refine_ls_extinction_method None
_refine_ls_goodness_of_fit_ref 0.9451
_refine_ls_hydrogen_treatment noref
_refine_ls_matrix_type full
_refine_ls_number_parameters 317
_refine_ls_number_reflns 4528
_refine_ls_number_restraints 1
_refine_ls_R_factor_all 0.0421
_refine_ls_R_factor_gt 0.0370
_refine_ls_shift/su_max 0.0437506
_refine_ls_shift/su_mean 0.0037541
_refine_ls_structure_factor_coef Fsqd
_refine_ls_weighting_details
;
 Method= Modified Sheldrick 
 w=1/[\s^2^(F^2^) + ( 0.05P)^2^ + 0.08P] 
 ,where P=(max(Fo^2^,0) + 2Fc^2^)/3 
;
_refine_ls_weighting_scheme calc
_refine_ls_wR_factor_all 0.0943
_refine_ls_wR_factor_gt 0.0886
_refine_ls_wR_factor_ref 0.0943
_reflns_limit_h_max 11
_reflns_limit_h_min -11
_reflns_limit_k_max 14
_reflns_limit_k_min -14
_reflns_limit_l_max 13
_reflns_limit_l_min 0
_reflns_number_gt 4016
_reflns_number_total 4528
_reflns_threshold_expression I>2.0\s(I)
_oxford_diffrn_Wilson_B_factor 5.01
_oxford_diffrn_Wilson_scale 0.03
_oxford_refine_ls_r_factor_ref 0.0421
_oxford_refine_ls_scale 6.49(12)
_oxford_reflns_number_all 4528
_cod_data_source_file d2ob00177b2.cif
_cod_data_source_block I
_cod_depositor_comments
;
The following automatic conversions were performed:

data item '_exptl_crystal_density_meas' value 'not measured' was
changed to '?' -- the value is perceived as not measured.

Automatic conversion script
Id: cif_fix_values 7556 2019-12-06 15:28:31Z antanas 
;
_cod_original_cell_volume 1211.52(6)
_cod_original_sg_symbol_H-M 'P 1 21 1 '
_cod_database_code 7158562
_oxford_refine_reflns_threshold_expression_ref I>-3.0\s(I)
_oxford_hooft_y -0.00(14)
_oxford_bijvoet_difference 0.02(15)

loop_
_symmetry_equiv_pos_as_xyz
x,y,z
-x,y+1/2,-z

loop_
_atom_site_label
_atom_site_type_symbol
_atom_site_fract_x
_atom_site_fract_y
_atom_site_fract_z
_atom_site_U_iso_or_equiv
_atom_site_occupancy
_atom_site_adp_type
_atom_site_refinement_flags_posn
_atom_site_refinement_flags_adp
_atom_site_refinement_flags_occupancy
_atom_site_disorder_assembly
_atom_site_disorder_group
_atom_site_attached_hydrogens
O1 O 0.56932(16) 0.35287(14) -0.02085(14) 0.0781 1.0000 Uani . . . . . .
O2 O 0.54826(17) 0.37209(13) 0.28135(16) 0.0755 1.0000 Uani . . . . . .
N3 N 0.75494(16) 0.35778(14) 0.15899(14) 0.0546 1.0000 Uani . . . . . .
C30 C 0.82172(18) 0.57129(15) 0.10325(16) 0.0530 1.0000 Uani . . . . . .
C29 C 0.87114(17) 0.41214(15) 0.23927(16) 0.0520 1.0000 Uani . . . . . .
C31 C 0.96053(19) 0.35391(16) 0.35150(18) 0.0575 1.0000 Uani . . . . . .
C28 C 0.90486(19) 0.51624(15) 0.21253(17) 0.0540 1.0000 Uani . . . . . .
C27 C 0.66977(19) 0.40594(16) 0.04798(17) 0.0589 1.0000 Uani . . . . . .
C23 C 0.85876(19) 0.68524(15) 0.07501(16) 0.0553 1.0000 Uani . . . . . .
C1 C 0.70943(19) 0.51600(17) 0.02436(17) 0.0591 1.0000 Uani . . . . . .
C2 C 0.5855(2) 0.26649(18) 0.25913(17) 0.0623 1.0000 Uani . . . . . .
C3 C 0.6965(2) 0.25716(17) 0.19617(17) 0.0590 1.0000 Uani . . . . . .
C4 C 0.3967(2) 0.51064(19) 0.33480(18) 0.0652 1.0000 Uani . . . . . .
C5 C 0.3053(2) 0.5482(2) 0.40717(19) 0.0694 1.0000 Uani . . . . . .
C6 C 1.0057(2) 0.71990(17) 0.10163(19) 0.0632 1.0000 Uani . . . . . .
C7 C 1.0399(3) 0.8259(2) 0.0752(2) 0.0766 1.0000 Uani . . . . . .
C8 C 0.3389(2) 0.7335(2) 0.3474(2) 0.0712 1.0000 Uani . . . . . .
C9 C 0.9646(2) 0.39284(19) 0.47055(19) 0.0703 1.0000 Uani . . . . . .
C10 C 0.7479(2) 0.75935(19) 0.02218(19) 0.0671 1.0000 Uani . . . . . .
C11 C 0.5216(3) 0.1719(2) 0.2925(2) 0.0744 1.0000 Uani . . . . . .
C12 C 0.9295(3) 0.89956(19) 0.0225(2) 0.0812 1.0000 Uani . . . . . .
C13 C 1.0483(2) 0.2645(2) 0.3391(2) 0.0761 1.0000 Uani . . . . . .
C14 C 0.5706(3) 0.07049(19) 0.2639(2) 0.0806 1.0000 Uani . . . . . .
C15 C 0.7837(3) 0.8661(2) -0.0046(2) 0.0811 1.0000 Uani . . . . . .
C16 C 0.4245(2) 0.3884(2) 0.3316(2) 0.0715 1.0000 Uani . . . . . .
C17 C 0.4285(3) 0.6969(2) 0.2722(3) 0.0823 1.0000 Uani . . . . . .
C18 C 0.3131(3) 0.8496(3) 0.3559(3) 0.0865 1.0000 Uani . . . . . .
C19 C 0.6780(3) 0.06124(19) 0.2010(2) 0.0856 1.0000 Uani . . . . . .
C20 C 0.2761(2) 0.6590(2) 0.4137(2) 0.0751 1.0000 Uani . . . . . .
C21 C 0.7412(3) 0.15555(19) 0.1655(2) 0.0760 1.0000 Uani . . . . . .
C22 C 0.4563(3) 0.5857(2) 0.2666(2) 0.0820 1.0000 Uani . . . . . .
N23 N 0.2939(3) 0.9419(2) 0.3646(3) 0.1111 1.0000 Uani . . . . . .
C24 C 1.1389(3) 0.2160(2) 0.4467(3) 0.0965 1.0000 Uani . . . . . .
C25 C 1.1405(3) 0.2549(3) 0.5631(3) 0.1013 1.0000 Uani . . . . . .
C26 C 1.0539(3) 0.3434(3) 0.5754(2) 0.0924 1.0000 Uani . . . . . .
H281 H 0.9874 0.5556 0.2702 0.0631 1.0000 Uiso . . . . . .
H11 H 0.6485 0.5525 -0.0543 0.0715 1.0000 Uiso . . . . . .
H51 H 0.2654 0.4919 0.4603 0.0851 1.0000 Uiso . . . . . .
H61 H 1.0866 0.6666 0.1422 0.0798 1.0000 Uiso . . . . . .
H71 H 1.1464 0.8499 0.0945 0.0942 1.0000 Uiso . . . . . .
H91 H 0.9000 0.4578 0.4776 0.0882 1.0000 Uiso . . . . . .
H101 H 0.6384 0.7377 0.0021 0.0842 1.0000 Uiso . . . . . .
H111 H 0.4424 0.1764 0.3395 0.0896 1.0000 Uiso . . . . . .
H121 H 0.9594 0.9761 -0.0002 0.0989 1.0000 Uiso . . . . . .
H131 H 1.0476 0.2317 0.2491 0.0959 1.0000 Uiso . . . . . .
H141 H 0.5329 0.0032 0.2916 0.1019 1.0000 Uiso . . . . . .
H151 H 0.7060 0.9224 -0.0445 0.0963 1.0000 Uiso . . . . . .
H162 H 0.4443 0.3536 0.4233 0.0869 1.0000 Uiso . . . . . .
H161 H 0.3343 0.3547 0.2700 0.0871 1.0000 Uiso . . . . . .
H171 H 0.4684 0.7501 0.2207 0.0990 1.0000 Uiso . . . . . .
H191 H 0.7131 -0.0121 0.1809 0.1016 1.0000 Uiso . . . . . .
H201 H 0.2143 0.6810 0.4676 0.0949 1.0000 Uiso . . . . . .
H211 H 0.8193 0.1476 0.1170 0.0945 1.0000 Uiso . . . . . .
H221 H 0.5177 0.5592 0.2114 0.0992 1.0000 Uiso . . . . . .
H241 H 1.2012 0.1522 0.4384 0.1183 1.0000 Uiso . . . . . .
H251 H 1.2014 0.2158 0.6384 0.1218 1.0000 Uiso . . . . . .
H261 H 1.0548 0.3732 0.6601 0.1127 1.0000 Uiso . . . . . .

loop_
_atom_site_aniso_label
_atom_site_aniso_U_11
_atom_site_aniso_U_22
_atom_site_aniso_U_33
_atom_site_aniso_U_23
_atom_site_aniso_U_13
_atom_site_aniso_U_12
O1 0.0677(8) 0.0794(9) 0.0753(8) -0.0039(7) -0.0037(7) -0.0233(7)
O2 0.0660(8) 0.0678(9) 0.1021(10) -0.0100(8) 0.0388(7) -0.0126(7)
N3 0.0473(7) 0.0537(7) 0.0623(8) -0.0040(6) 0.0130(6) -0.0064(6)
C30 0.0464(8) 0.0543(9) 0.0590(9) -0.0014(8) 0.0146(7) 0.0018(7)
C29 0.0434(8) 0.0543(9) 0.0587(9) -0.0051(7) 0.0136(7) -0.0027(7)
C31 0.0471(8) 0.0556(9) 0.0680(10) 0.0073(8) 0.0110(7) -0.0086(7)
C28 0.0465(8) 0.0529(9) 0.0593(9) -0.0025(7) 0.0072(7) -0.0052(7)
C27 0.0489(9) 0.0637(11) 0.0621(10) -0.0043(8) 0.0099(8) -0.0070(8)
C23 0.0541(9) 0.0555(10) 0.0559(9) -0.0025(8) 0.0129(7) -0.0013(8)
C1 0.0489(9) 0.0639(11) 0.0596(9) 0.0021(8) 0.0049(7) -0.0028(8)
C2 0.0576(10) 0.0634(10) 0.0625(10) -0.0037(9) 0.0092(8) -0.0136(9)
C3 0.0540(9) 0.0554(10) 0.0646(10) -0.0041(8) 0.0093(7) -0.0103(8)
C4 0.0524(9) 0.0835(13) 0.0582(10) -0.0025(9) 0.0113(8) -0.0077(9)
C5 0.0572(10) 0.0913(15) 0.0607(10) -0.0030(10) 0.0166(8) -0.0076(10)
C6 0.0574(10) 0.0657(11) 0.0664(11) 0.0056(9) 0.0152(8) -0.0054(9)
C7 0.0772(14) 0.0751(14) 0.0803(14) 0.0056(11) 0.0249(11) -0.0161(11)
C8 0.0552(10) 0.0809(14) 0.0742(12) -0.0060(10) 0.0102(9) -0.0018(10)
C9 0.0689(11) 0.0766(13) 0.0646(11) 0.0048(10) 0.0154(9) -0.0099(10)
C10 0.0633(10) 0.0620(11) 0.0727(11) 0.0050(10) 0.0111(9) 0.0065(9)
C11 0.0727(12) 0.0771(14) 0.0704(12) 0.0033(10) 0.0123(10) -0.0244(11)
C12 0.1064(18) 0.0598(12) 0.0816(13) 0.0124(11) 0.0313(13) -0.0089(12)
C13 0.0642(11) 0.0646(12) 0.0963(15) 0.0098(11) 0.0143(10) 0.0040(10)
C14 0.0890(16) 0.0633(13) 0.0780(13) 0.0059(11) -0.0001(12) -0.0259(11)
C15 0.0941(16) 0.0624(12) 0.0856(14) 0.0140(11) 0.0205(12) 0.0155(12)
C16 0.0597(11) 0.0865(15) 0.0727(11) -0.0020(11) 0.0248(9) -0.0079(10)
C17 0.0785(14) 0.0865(16) 0.0892(15) 0.0021(12) 0.0349(12) -0.0069(12)
C18 0.0715(14) 0.0964(19) 0.0936(16) -0.0093(15) 0.0249(12) -0.0087(13)
C19 0.0975(18) 0.0546(12) 0.0952(16) -0.0061(11) 0.0067(14) -0.0103(11)
C20 0.0624(11) 0.0962(16) 0.0686(12) -0.0074(11) 0.0203(9) -0.0022(11)
C21 0.0783(13) 0.0621(12) 0.0858(14) -0.0098(11) 0.0177(11) -0.0057(10)
C22 0.0816(15) 0.0860(16) 0.0903(15) -0.0011(13) 0.0435(12) -0.0015(12)
N23 0.1118(18) 0.0886(16) 0.146(2) -0.0182(16) 0.0579(17) -0.0076(14)
C24 0.0666(13) 0.0778(15) 0.140(3) 0.0357(16) 0.0170(15) 0.0085(11)
C25 0.0756(15) 0.119(2) 0.0988(19) 0.0528(19) 0.0036(13) -0.0078(16)
C26 0.0865(16) 0.116(2) 0.0688(13) 0.0194(14) 0.0094(12) -0.0204(16)

loop_
_atom_type_symbol
_atom_type_scat_dispersion_real
_atom_type_scat_dispersion_imag
_atom_type_scat_Cromer_Mann_a1
_atom_type_scat_Cromer_Mann_b1
_atom_type_scat_Cromer_Mann_a2
_atom_type_scat_Cromer_Mann_b2
_atom_type_scat_Cromer_Mann_a3
_atom_type_scat_Cromer_Mann_b3
_atom_type_scat_Cromer_Mann_a4
_atom_type_scat_Cromer_Mann_b4
_atom_type_scat_Cromer_Mann_c
_atom_type_scat_source
C 0.0181 0.0091 2.3100 20.8439 1.0200 10.2075 1.5886 0.5687 0.8650 51.6512 0.2156 'International Tables Vol C 4.2.6.8 and 6.1.1.4'
H 0.0000 0.0000 0.4930 10.5109 0.3229 26.1257 0.1402 3.1424 0.0408 57.7998 0.0030 'International Tables Vol C 4.2.6.8 and 6.1.1.4'
N 0.0311 0.0180 12.2126 0.0057 3.1322 9.8933 2.0125 28.9975 1.1663 0.5826 -11.5290 'International Tables Vol C 4.2.6.8 and 6.1.1.4'
O 0.0492 0.0322 3.0485 13.2771 2.2868 5.7011 1.5463 0.3239 0.8670 32.9089 0.2508 'International Tables Vol C 4.2.6.8 and 6.1.1.4'

loop_
_geom_angle_atom_site_label_1
_geom_angle_site_symmetry_1
_geom_angle_atom_site_label_2
_geom_angle_site_symmetry_2
_geom_angle_atom_site_label_3
_geom_angle_site_symmetry_3
_geom_angle
_geom_angle_publ_flag
C2 . O2 . C16 . 118.12(16) yes
C29 . N3 . C27 . 122.54(15) yes
C29 . N3 . C3 . 121.10(15) yes
C27 . N3 . C3 . 115.35(14) yes
C28 . C30 . C23 . 120.70(15) yes
C28 . C30 . C1 . 118.50(16) yes
C23 . C30 . C1 . 120.80(16) yes
N3 . C29 . C31 . 119.40(15) yes
N3 . C29 . C28 . 119.69(16) yes
C31 . C29 . C28 . 120.87(15) yes
C29 . C31 . C9 . 120.06(18) yes
C29 . C31 . C13 . 120.85(18) yes
C9 . C31 . C13 . 118.97(19) yes
C30 . C28 . C29 . 121.01(15) yes
C30 . C28 . H281 . 119.1 no
C29 . C28 . H281 . 119.8 no
N3 . C27 . O1 . 119.62(17) yes
N3 . C27 . C1 . 115.56(15) yes
O1 . C27 . C1 . 124.82(18) yes
C30 . C23 . C6 . 120.58(16) yes
C30 . C23 . C10 . 120.42(16) yes
C6 . C23 . C10 . 119.00(18) yes
C27 . C1 . C30 . 122.68(17) yes
C27 . C1 . H11 . 116.8 no
C30 . C1 . H11 . 120.5 no
O2 . C2 . C3 . 114.94(17) yes
O2 . C2 . C11 . 125.68(19) yes
C3 . C2 . C11 . 119.4(2) yes
N3 . C3 . C2 . 117.23(17) yes
N3 . C3 . C21 . 122.14(18) yes
C2 . C3 . C21 . 120.54(19) yes
C5 . C4 . C16 . 118.19(19) yes
C5 . C4 . C22 . 119.2(2) yes
C16 . C4 . C22 . 122.6(2) yes
C4 . C5 . C20 . 120.7(2) yes
C4 . C5 . H51 . 118.3 no
C20 . C5 . H51 . 120.8 no
C23 . C6 . C7 . 120.5(2) yes
C23 . C6 . H61 . 119.2 no
C7 . C6 . H61 . 120.3 no
C6 . C7 . C12 . 120.5(2) yes
C6 . C7 . H71 . 119.8 no
C12 . C7 . H71 . 119.7 no
C17 . C8 . C18 . 119.2(2) yes
C17 . C8 . C20 . 120.4(2) yes
C18 . C8 . C20 . 120.4(2) yes
C31 . C9 . C26 . 120.7(2) yes
C31 . C9 . H91 . 117.8 no
C26 . C9 . H91 . 121.5 no
C23 . C10 . C15 . 120.06(19) yes
C23 . C10 . H101 . 121.6 no
C15 . C10 . H101 . 118.3 no
C2 . C11 . C14 . 119.3(2) yes
C2 . C11 . H111 . 120.9 no
C14 . C11 . H111 . 119.8 no
C7 . C12 . C15 . 119.5(2) yes
C7 . C12 . H121 . 118.2 no
C15 . C12 . H121 . 122.1 no
C31 . C13 . C24 . 119.5(2) yes
C31 . C13 . H131 . 121.2 no
C24 . C13 . H131 . 119.3 no
C11 . C14 . C19 . 121.4(2) yes
C11 . C14 . H141 . 120.8 no
C19 . C14 . H141 . 117.7 no
C10 . C15 . C12 . 120.4(2) yes
C10 . C15 . H151 . 122.5 no
C12 . C15 . H151 . 117.1 no
C4 . C16 . O2 . 108.04(17) yes
C4 . C16 . H162 . 110.9 no
O2 . C16 . H162 . 110.6 no
C4 . C16 . H161 . 106.9 no
O2 . C16 . H161 . 107.6 no
H162 . C16 . H161 . 112.6 no
C8 . C17 . C22 . 119.2(2) yes
C8 . C17 . H171 . 120.1 no
C22 . C17 . H171 . 120.6 no
C8 . C18 . N23 . 178.9(3) yes
C14 . C19 . C21 . 119.8(2) yes
C14 . C19 . H191 . 121.0 no
C21 . C19 . H191 . 119.2 no
C8 . C20 . C5 . 119.6(2) yes
C8 . C20 . H201 . 123.0 no
C5 . C20 . H201 . 117.4 no
C19 . C21 . C3 . 119.6(2) yes
C19 . C21 . H211 . 119.0 no
C3 . C21 . H211 . 121.4 no
C4 . C22 . C17 . 120.9(2) yes
C4 . C22 . H221 . 119.6 no
C17 . C22 . H221 . 119.4 no
C13 . C24 . C25 . 120.7(3) yes
C13 . C24 . H241 . 119.8 no
C25 . C24 . H241 . 119.5 no
C24 . C25 . C26 . 119.9(2) yes
C24 . C25 . H251 . 119.0 no
C26 . C25 . H251 . 121.0 no
C9 . C26 . C25 . 120.3(3) yes
C9 . C26 . H261 . 119.1 no
C25 . C26 . H261 . 120.6 no

loop_
_geom_bond_atom_site_label_1
_geom_bond_site_symmetry_1
_geom_bond_atom_site_label_2
_geom_bond_site_symmetry_2
_geom_bond_distance
_geom_bond_publ_flag
O1 . C27 . 1.230(2) yes
O2 . C2 . 1.367(3) yes
O2 . C16 . 1.418(2) yes
N3 . C29 . 1.383(2) yes
N3 . C27 . 1.407(2) yes
N3 . C3 . 1.440(2) yes
C30 . C28 . 1.424(3) yes
C30 . C23 . 1.479(2) yes
C30 . C1 . 1.359(2) yes
C29 . C31 . 1.485(2) yes
C29 . C28 . 1.354(2) yes
C31 . C9 . 1.386(3) yes
C31 . C13 . 1.389(3) yes
C28 . H281 . 0.990 no
C27 . C1 . 1.429(3) yes
C23 . C6 . 1.395(3) yes
C23 . C10 . 1.385(3) yes
C1 . H11 . 1.012 no
C2 . C3 . 1.392(3) yes
C2 . C11 . 1.387(3) yes
C3 . C21 . 1.373(3) yes
C4 . C5 . 1.385(3) yes
C4 . C16 . 1.509(3) yes
C4 . C22 . 1.386(3) yes
C5 . C20 . 1.379(4) yes
C5 . H51 . 1.030 no
C6 . C7 . 1.375(3) yes
C6 . H61 . 1.010 no
C7 . C12 . 1.379(4) yes
C7 . H71 . 1.008 no
C8 . C17 . 1.392(3) yes
C8 . C18 . 1.438(4) yes
C8 . C20 . 1.384(3) yes
C9 . C26 . 1.379(3) yes
C9 . H91 . 1.009 no
C10 . C15 . 1.389(3) yes
C10 . H101 . 1.026 no
C11 . C14 . 1.379(4) yes
C11 . H111 . 1.007 no
C12 . C15 . 1.382(4) yes
C12 . H121 . 1.019 no
C13 . C24 . 1.401(4) yes
C13 . H131 . 1.067 no
C14 . C19 . 1.361(4) yes
C14 . H141 . 0.970 no
C15 . H151 . 1.014 no
C16 . H162 . 1.068 no
C16 . H161 . 1.025 no
C17 . C22 . 1.379(4) yes
C17 . H171 . 0.993 no
C18 . N23 . 1.143(4) yes
C19 . C21 . 1.390(3) yes
C19 . H191 . 0.994 no
C20 . H201 . 0.965 no
C21 . H211 . 1.013 no
C22 . H221 . 0.991 no
C24 . C25 . 1.364(5) yes
C24 . H241 . 0.987 no
C25 . C26 . 1.374(5) yes
C25 . H251 . 1.000 no
C26 . H261 . 0.999 no

loop_
_geom_hbond_atom_site_label_D
_geom_hbond_site_symmetry_D
_geom_hbond_atom_site_label_H
_geom_hbond_site_symmetry_H
_geom_hbond_atom_site_label_A
_geom_hbond_site_symmetry_A
_geom_hbond_angle_DHA
_geom_hbond_distance_DH
_geom_hbond_distance_HA
_geom_hbond_distance_DA
_geom_hbond_publ_flag
C10 . H101 . O1 2_655 127 1.03 2.44 3.174(3) yes
C17 . H171 . O1 2_655 148 0.99 2.48 3.361(3) yes
